data_4078783
loop_
_publ_author_name
'Song, Li-Cheng'
'Wang, Liang-Xing'
'Jia, Guo-Jun'
'Li, Qian-Li'
'Ming, Jiang-Bo'

_publ_section_title
;
 Synthesis, Structural Characterization, and Properties of Some
 Functionalized Phosphine-Containing Diiron Complexes As Models for the
 Active Site of [FeFe]-Hydrogenases
;
_journal_issue 14
_journal_name_full Organometallics
_journal_page_first 5081
_journal_paper_doi 10.1021/om300418z
_journal_volume 31
_journal_year 2012
_chemical_formula_moiety 'C27 H21 Fe2 O6 P S2'
_chemical_formula_sum 'C27 H21 Fe2 O6 P S2'
_chemical_formula_weight 648.23
_chemical_name_systematic
; 
 ? 
;
_space_group_IT_number 14
_symmetry_cell_setting monoclinic
_symmetry_space_group_name_Hall '-P 2ybc'
_symmetry_space_group_name_H-M 'P 1 21/c 1'
_atom_sites_solution_hydrogens geom
_atom_sites_solution_primary direct
_atom_sites_solution_secondary difmap
_audit_creation_method SHELXL-97
_cell_angle_alpha 90.00
_cell_angle_beta 95.871(5)
_cell_angle_gamma 90.00
_cell_formula_units_Z 4
_cell_length_a 8.523(5)
_cell_length_b 17.128(9)
_cell_length_c 18.972(11)
_cell_measurement_reflns_used 5232
_cell_measurement_temperature 293(2)
_cell_measurement_theta_max 27.9
_cell_measurement_theta_min 1.6
_cell_volume 2755(3)
_computing_cell_refinement CrystalClear
_computing_data_collection CrystalClear
_computing_data_reduction CrystalClear
_computing_publication_material 'CrystalStructure 3.7.0'
_computing_structure_refinement 'SHELXL-97 (Sheldrick, 1997)'
_computing_structure_solution 'SHELXS-97 (Sheldrick, 1990)'
_diffrn_ambient_temperature 293(2)
_diffrn_detector_area_resol_mean 7.31
_diffrn_measured_fraction_theta_full 0.997
_diffrn_measured_fraction_theta_max 0.997
_diffrn_measurement_device_type 'Rigaku Saturn'
_diffrn_measurement_method \w
_diffrn_radiation_monochromator confocal
_diffrn_radiation_source 'Rotating anode'
_diffrn_radiation_type MoK\a
_diffrn_radiation_wavelength 0.71070
_diffrn_reflns_av_R_equivalents 0.0425
_diffrn_reflns_av_sigmaI/netI 0.0378
_diffrn_reflns_limit_h_max 11
_diffrn_reflns_limit_h_min -10
_diffrn_reflns_limit_k_max 22
_diffrn_reflns_limit_k_min -22
_diffrn_reflns_limit_l_max 24
_diffrn_reflns_limit_l_min -24
_diffrn_reflns_number 25473
_diffrn_reflns_theta_full 27.88
_diffrn_reflns_theta_max 27.88
_diffrn_reflns_theta_min 2.16
_exptl_absorpt_coefficient_mu 1.303
_exptl_absorpt_correction_T_max 0.8594
_exptl_absorpt_correction_T_min 0.8387
_exptl_absorpt_correction_type multi-scan
_exptl_absorpt_process_details 'Jacobson, R. (1998) Private communication'
_exptl_crystal_colour red
_exptl_crystal_density_diffrn 1.563
_exptl_crystal_density_method 'not measured'
_exptl_crystal_description prism
_exptl_crystal_F_000 1320
_exptl_crystal_size_max 0.14
_exptl_crystal_size_mid 0.12
_exptl_crystal_size_min 0.12
_refine_diff_density_max 0.318
_refine_diff_density_min -0.589
_refine_diff_density_rms 0.064
_refine_ls_extinction_method none
_refine_ls_goodness_of_fit_ref 0.940
_refine_ls_hydrogen_treatment constr
_refine_ls_matrix_type full
_refine_ls_number_parameters 344
_refine_ls_number_reflns 6554
_refine_ls_number_restraints 0
_refine_ls_restrained_S_all 0.940
_refine_ls_R_factor_all 0.0700
_refine_ls_R_factor_gt 0.0539
_refine_ls_shift/su_max 0.001
_refine_ls_shift/su_mean 0.000
_refine_ls_structure_factor_coef Fsqd
_refine_ls_weighting_details 'calc w=1/[\s^2^(Fo^2^)+(0.0974P)^2^+1.5992P] where P=(Fo^2^+2Fc^2^)/3'
_refine_ls_weighting_scheme calc
_refine_ls_wR_factor_gt 0.1463
_refine_ls_wR_factor_ref 0.1598
_reflns_number_gt 5312
_reflns_number_total 6554
_reflns_threshold_expression >2sigma(I)
_cod_data_source_file om300418z_si_002.cif
_cod_data_source_block 1
_cod_original_sg_symbol_H-M 'P 21/c'
_cod_database_code 4078783

loop_
_symmetry_equiv_pos_as_xyz
'x, y, z'
'-x, y+1/2, -z+1/2'
'-x, -y, -z'
'x, -y-1/2, z-1/2'

loop_
_atom_site_label
_atom_site_type_symbol
_atom_site_fract_x
_atom_site_fract_y
_atom_site_fract_z
_atom_site_U_iso_or_equiv
_atom_site_adp_type
_atom_site_occupancy
_atom_site_symmetry_multiplicity
_atom_site_calc_flag
_atom_site_refinement_flags
Fe1 Fe 0.56747(6) 0.68931(3) 0.02870(3) 0.04981(16) Uani 1 1 d .
Fe2 Fe 0.41334(5) 0.79154(3) 0.08915(2) 0.04182(15) Uani 1 1 d .
P4 P 0.34672(10) 0.87163(5) 0.17552(4) 0.0434(2) Uani 1 1 d .
S1 S 0.67910(10) 0.79529(5) 0.08595(5) 0.0487(2) Uani 1 1 d .
S2 S 0.45981(11) 0.66837(5) 0.13101(5) 0.0510(2) Uani 1 1 d .
O1 O 0.5761(6) 0.7666(3) -0.10882(18) 0.1129(15) Uani 1 1 d .
O2 O 0.3374(5) 0.5753(2) -0.0325(2) 0.0994(12) Uani 1 1 d .
O3 O 0.8481(4) 0.5892(2) 0.0254(3) 0.1100(14) Uani 1 1 d .
O4 O 0.3952(4) 0.9122(2) -0.02006(17) 0.0885(10) Uani 1 1 d .
O5 O 0.0947(4) 0.7381(2) 0.04313(19) 0.0880(10) Uani 1 1 d .
O6 O 0.9890(4) 1.0835(3) 0.3118(2) 0.1035(13) Uani 1 1 d .
C1 C 0.5755(6) 0.7372(3) -0.0545(2) 0.0716(12) Uani 1 1 d .
C2 C 0.4263(5) 0.6203(3) -0.0096(2) 0.0639(10) Uani 1 1 d .
C3 C 0.7384(5) 0.6276(3) 0.0291(3) 0.0712(12) Uani 1 1 d .
C4 C 0.4016(5) 0.8654(2) 0.0236(2) 0.0573(9) Uani 1 1 d .
C5 C 0.2186(4) 0.7597(2) 0.0627(2) 0.0558(9) Uani 1 1 d .
C6 C 0.6123(5) 0.6591(3) 0.2053(2) 0.0653(11) Uani 1 1 d .
H6A H 0.5634 0.6407 0.2462 0.078 Uiso 1 1 calc R
H6B H 0.6867 0.6194 0.1936 0.078 Uiso 1 1 calc R
C7 C 0.7025(5) 0.7326(3) 0.2256(2) 0.0649(10) Uani 1 1 d .
H7A H 0.6288 0.7718 0.2389 0.078 Uiso 1 1 calc R
H7B H 0.7758 0.7219 0.2670 0.078 Uiso 1 1 calc R
C8 C 0.7925(5) 0.7659(3) 0.1690(2) 0.0633(10) Uani 1 1 d .
H8A H 0.8698 0.7275 0.1578 0.076 Uiso 1 1 calc R
H8B H 0.8501 0.8112 0.1884 0.076 Uiso 1 1 calc R
C9 C 0.2167(4) 0.9509(2) 0.13945(17) 0.0485(8) Uani 1 1 d .
C10 C 0.2616(5) 1.0279(2) 0.1365(2) 0.0677(11) Uani 1 1 d .
H10 H 0.3632 1.0425 0.1541 0.081 Uiso 1 1 calc R
C11 C 0.1562(6) 1.0841(3) 0.1073(3) 0.0770(13) Uani 1 1 d .
H11 H 0.1885 1.1359 0.1055 0.092 Uiso 1 1 calc R
C12 C 0.0064(6) 1.0644(3) 0.0811(2) 0.0689(11) Uani 1 1 d .
H12 H -0.0638 1.1024 0.0624 0.083 Uiso 1 1 calc R
C13 C -0.0393(5) 0.9872(3) 0.0828(2) 0.0608(10) Uani 1 1 d .
H13 H -0.1405 0.9728 0.0643 0.073 Uiso 1 1 calc R
C14 C 0.0639(4) 0.9314(2) 0.1115(2) 0.0551(9) Uani 1 1 d .
H14 H 0.0313 0.8796 0.1123 0.066 Uiso 1 1 calc R
C15 C 0.2325(4) 0.8335(2) 0.24486(18) 0.0469(8) Uani 1 1 d .
C16 C 0.1482(5) 0.8838(3) 0.2847(2) 0.0625(10) Uani 1 1 d .
H16 H 0.1449 0.9369 0.2744 0.075 Uiso 1 1 calc R
C17 C 0.0688(5) 0.8553(3) 0.3399(2) 0.0684(11) Uani 1 1 d .
H17 H 0.0142 0.8893 0.3668 0.082 Uiso 1 1 calc R
C18 C 0.0711(5) 0.7774(3) 0.3545(2) 0.0718(12) Uani 1 1 d .
H18 H 0.0178 0.7584 0.3914 0.086 Uiso 1 1 calc R
C19 C 0.1516(7) 0.7267(3) 0.3151(3) 0.0825(14) Uani 1 1 d .
H19 H 0.1532 0.6735 0.3252 0.099 Uiso 1 1 calc R
C20 C 0.2304(5) 0.7553(2) 0.2603(2) 0.0654(11) Uani 1 1 d .
H20 H 0.2832 0.7206 0.2332 0.078 Uiso 1 1 calc R
C21 C 0.5087(4) 0.92419(19) 0.22718(18) 0.0456(7) Uani 1 1 d .
C22 C 0.5238(4) 0.9280(2) 0.30076(18) 0.0500(8) Uani 1 1 d .
H22 H 0.4504 0.9029 0.3259 0.060 Uiso 1 1 calc R
C23 C 0.6470(5) 0.9688(2) 0.3369(2) 0.0557(9) Uani 1 1 d .
H23 H 0.6560 0.9707 0.3862 0.067 Uiso 1 1 calc R
C24 C 0.7568(4) 1.0067(2) 0.3005(2) 0.0536(8) Uani 1 1 d .
C25 C 0.7443(5) 1.0025(2) 0.2270(2) 0.0609(10) Uani 1 1 d .
H25 H 0.8184 1.0275 0.2022 0.073 Uiso 1 1 calc R
C26 C 0.6221(5) 0.9614(2) 0.1909(2) 0.0575(9) Uani 1 1 d .
H26 H 0.6152 0.9584 0.1417 0.069 Uiso 1 1 calc R
C27 C 0.8853(5) 1.0512(3) 0.3395(3) 0.0721(12) Uani 1 1 d .
H27 H 0.8867 1.0546 0.3885 0.087 Uiso 1 1 calc R

loop_
_atom_site_aniso_label
_atom_site_aniso_U_11
_atom_site_aniso_U_22
_atom_site_aniso_U_33
_atom_site_aniso_U_23
_atom_site_aniso_U_13
_atom_site_aniso_U_12
Fe1 0.0526(3) 0.0487(3) 0.0486(3) -0.0084(2) 0.0078(2) -0.0042(2)
Fe2 0.0426(3) 0.0441(3) 0.0389(3) -0.00164(18) 0.00502(19) -0.00392(19)
P4 0.0459(5) 0.0436(4) 0.0411(4) -0.0022(3) 0.0072(3) -0.0047(3)
S1 0.0447(5) 0.0508(5) 0.0512(5) -0.0037(4) 0.0074(4) -0.0084(4)
S2 0.0548(5) 0.0463(5) 0.0522(5) 0.0035(4) 0.0062(4) -0.0075(4)
O1 0.167(4) 0.125(3) 0.0495(18) 0.006(2) 0.024(2) -0.042(3)
O2 0.109(3) 0.093(3) 0.093(2) -0.020(2) -0.008(2) -0.042(2)
O3 0.074(2) 0.102(3) 0.151(4) -0.041(3) -0.007(2) 0.023(2)
O4 0.103(3) 0.091(2) 0.073(2) 0.0399(18) 0.0174(18) 0.015(2)
O5 0.0513(17) 0.110(3) 0.101(2) -0.021(2) -0.0022(17) -0.0143(17)
O6 0.082(2) 0.111(3) 0.116(3) -0.016(2) 0.005(2) -0.047(2)
C1 0.083(3) 0.077(3) 0.057(2) -0.014(2) 0.016(2) -0.021(2)
C2 0.073(3) 0.061(2) 0.057(2) -0.0061(18) 0.0076(19) -0.007(2)
C3 0.062(3) 0.070(3) 0.081(3) -0.029(2) 0.003(2) -0.001(2)
C4 0.056(2) 0.065(2) 0.052(2) 0.0021(18) 0.0109(16) 0.0029(18)
C5 0.051(2) 0.063(2) 0.053(2) -0.0068(17) 0.0031(16) 0.0012(17)
C6 0.070(3) 0.067(3) 0.058(2) 0.0177(19) -0.0011(19) 0.006(2)
C7 0.062(2) 0.075(3) 0.054(2) 0.0043(19) -0.0088(18) 0.000(2)
C8 0.049(2) 0.073(3) 0.066(2) -0.005(2) -0.0059(18) -0.0048(19)
C9 0.057(2) 0.0480(18) 0.0414(16) -0.0039(14) 0.0089(14) 0.0018(16)
C10 0.070(3) 0.051(2) 0.079(3) -0.010(2) -0.005(2) -0.0034(19)
C11 0.090(3) 0.046(2) 0.092(3) -0.002(2) -0.002(3) 0.005(2)
C12 0.083(3) 0.064(3) 0.061(2) -0.0014(19) 0.011(2) 0.021(2)
C13 0.056(2) 0.076(3) 0.052(2) 0.0047(18) 0.0111(17) 0.010(2)
C14 0.052(2) 0.056(2) 0.058(2) 0.0025(17) 0.0129(16) -0.0025(17)
C15 0.0416(17) 0.057(2) 0.0426(16) -0.0017(14) 0.0054(13) -0.0060(15)
C16 0.064(2) 0.066(2) 0.059(2) 0.0034(19) 0.0154(18) 0.0041(19)
C17 0.057(2) 0.093(3) 0.058(2) 0.000(2) 0.0208(18) 0.006(2)
C18 0.069(3) 0.091(3) 0.058(2) 0.008(2) 0.020(2) -0.020(2)
C19 0.111(4) 0.066(3) 0.077(3) 0.008(2) 0.040(3) -0.020(3)
C20 0.082(3) 0.055(2) 0.064(2) 0.0003(18) 0.030(2) -0.008(2)
C21 0.0455(18) 0.0427(17) 0.0498(18) -0.0039(14) 0.0104(14) -0.0014(14)
C22 0.053(2) 0.051(2) 0.0458(18) 0.0028(14) 0.0056(15) -0.0096(15)
C23 0.061(2) 0.057(2) 0.0479(19) -0.0005(16) -0.0016(16) -0.0066(17)
C24 0.0477(19) 0.0471(19) 0.066(2) -0.0114(16) 0.0039(16) -0.0004(15)
C25 0.057(2) 0.061(2) 0.068(2) -0.0146(19) 0.0230(19) -0.0181(18)
C26 0.063(2) 0.061(2) 0.0512(19) -0.0120(17) 0.0185(17) -0.0174(18)
C27 0.061(3) 0.069(3) 0.084(3) -0.013(2) -0.005(2) -0.011(2)

loop_
_atom_type_symbol
_atom_type_description
_atom_type_scat_dispersion_real
_atom_type_scat_dispersion_imag
_atom_type_scat_source
C C 0.0033 0.0016 'International Tables Vol C Tables 4.2.6.8 and 6.1.1.4'
H H 0.0000 0.0000 'International Tables Vol C Tables 4.2.6.8 and 6.1.1.4'
O O 0.0106 0.0060 'International Tables Vol C Tables 4.2.6.8 and 6.1.1.4'
P P 0.1023 0.0942 'International Tables Vol C Tables 4.2.6.8 and 6.1.1.4'
S S 0.1246 0.1234 'International Tables Vol C Tables 4.2.6.8 and 6.1.1.4'
Fe Fe 0.3463 0.8444 'International Tables Vol C Tables 4.2.6.8 and 6.1.1.4'

loop_
_geom_angle_atom_site_label_1
_geom_angle_atom_site_label_2
_geom_angle_atom_site_label_3
_geom_angle
C1 Fe1 C2 91.7(2)
C1 Fe1 C3 99.7(2)
C2 Fe1 C3 97.1(2)
C1 Fe1 S2 152.60(17)
C2 Fe1 S2 85.90(14)
C3 Fe1 S2 107.65(17)
C1 Fe1 S1 90.21(14)
C2 Fe1 S1 162.51(15)
C3 Fe1 S1 99.69(14)
S2 Fe1 S1 84.45(5)
C1 Fe1 Fe2 98.70(17)
C2 Fe1 Fe2 106.41(15)
C3 Fe1 Fe2 149.50(14)
S2 Fe1 Fe2 56.33(4)
S1 Fe1 Fe2 56.14(4)
C5 Fe2 C4 92.11(18)
C5 Fe2 P4 95.46(13)
C4 Fe2 P4 94.34(14)
C5 Fe2 S1 155.38(13)
C4 Fe2 S1 86.89(13)
P4 Fe2 S1 109.16(4)
C5 Fe2 S2 86.46(14)
C4 Fe2 S2 154.64(13)
P4 Fe2 S2 111.01(5)
S1 Fe2 S2 84.10(4)
C5 Fe2 Fe1 99.98(13)
C4 Fe2 Fe1 99.81(13)
P4 Fe2 Fe1 158.58(3)
S1 Fe2 Fe1 56.15(3)
S2 Fe2 Fe1 55.74(4)
C15 P4 C9 100.71(17)
C15 P4 C21 102.48(16)
C9 P4 C21 103.14(16)
C15 P4 Fe2 119.74(13)
C9 P4 Fe2 111.45(11)
C21 P4 Fe2 116.93(12)
C8 S1 Fe2 114.12(14)
C8 S1 Fe1 110.46(15)
Fe2 S1 Fe1 67.71(3)
C6 S2 Fe1 110.95(16)
C6 S2 Fe2 115.82(14)
Fe1 S2 Fe2 67.93(3)
O1 C1 Fe1 177.7(4)
O2 C2 Fe1 178.3(4)
O3 C3 Fe1 176.2(5)
O4 C4 Fe2 178.4(4)
O5 C5 Fe2 177.3(4)
C7 C6 S2 115.4(3)
C8 C7 C6 114.9(4)
C7 C8 S1 117.2(3)
C10 C9 C14 117.8(4)
C10 C9 P4 124.3(3)
C14 C9 P4 117.9(3)
C9 C10 C11 120.5(4)
C12 C11 C10 121.0(4)
C11 C12 C13 119.0(4)
C14 C13 C12 120.3(4)
C13 C14 C9 121.3(4)
C20 C15 C16 118.0(3)
C20 C15 P4 121.3(3)
C16 C15 P4 120.6(3)
C17 C16 C15 120.5(4)
C18 C17 C16 119.9(4)
C17 C18 C19 120.4(4)
C18 C19 C20 119.5(5)
C15 C20 C19 121.6(4)
C22 C21 C26 118.4(3)
C22 C21 P4 122.9(3)
C26 C21 P4 118.6(3)
C23 C22 C21 120.6(3)
C24 C23 C22 120.5(3)
C23 C24 C25 119.5(3)
C23 C24 C27 119.9(4)
C25 C24 C27 120.6(4)
C26 C25 C24 120.1(4)
C25 C26 C21 120.8(4)
O6 C27 C24 123.9(5)

loop_
_geom_bond_atom_site_label_1
_geom_bond_atom_site_label_2
_geom_bond_distance
Fe1 C1 1.787(5)
Fe1 C2 1.787(4)
Fe1 C3 1.800(5)
Fe1 S2 2.2590(15)
Fe1 S1 2.2734(13)
Fe1 Fe2 2.5329(11)
Fe2 C5 1.770(4)
Fe2 C4 1.771(4)
Fe2 P4 2.2538(13)
Fe2 S1 2.2731(16)
Fe2 S2 2.2747(15)
P4 C15 1.835(4)
P4 C9 1.839(4)
P4 C21 1.844(3)
S1 C8 1.833(4)
S2 C6 1.824(4)
O1 C1 1.147(5)
O2 C2 1.136(5)
O3 C3 1.151(5)
O4 C4 1.148(5)
O5 C5 1.145(4)
O6 C27 1.209(6)
C6 C7 1.505(6)
C7 C8 1.495(6)
C9 C10 1.376(5)
C9 C14 1.396(5)
C10 C11 1.392(6)
C11 C12 1.364(7)
C12 C13 1.380(6)
C13 C14 1.373(6)
C15 C20 1.372(5)
C15 C16 1.394(5)
C16 C17 1.393(6)
C17 C18 1.363(7)
C18 C19 1.375(7)
C19 C20 1.384(6)
C21 C22 1.390(5)
C21 C26 1.397(5)
C22 C23 1.384(5)
C23 C24 1.381(5)
C24 C25 1.388(6)
C24 C27 1.470(5)
C25 C26 1.380(5)

loop_
_geom_torsion_atom_site_label_1
_geom_torsion_atom_site_label_2
_geom_torsion_atom_site_label_3
_geom_torsion_atom_site_label_4
_geom_torsion
C1 Fe1 Fe2 C5 89.0(2)
C2 Fe1 Fe2 C5 -5.3(2)
C3 Fe1 Fe2 C5 -144.3(4)
S2 Fe1 Fe2 C5 -78.71(14)
S1 Fe1 Fe2 C5 173.41(14)
C1 Fe1 Fe2 C4 -4.9(2)
C2 Fe1 Fe2 C4 -99.2(2)
C3 Fe1 Fe2 C4 121.8(4)
S2 Fe1 Fe2 C4 -172.63(14)
S1 Fe1 Fe2 C4 79.49(14)
C1 Fe1 Fe2 P4 -135.48(17)
C2 Fe1 Fe2 P4 130.15(17)
C3 Fe1 Fe2 P4 -8.8(3)
S2 Fe1 Fe2 P4 56.76(10)
S1 Fe1 Fe2 P4 -51.12(9)
C1 Fe1 Fe2 S1 -84.36(15)
C2 Fe1 Fe2 S1 -178.73(15)
C3 Fe1 Fe2 S1 42.3(3)
S2 Fe1 Fe2 S1 107.88(5)
C1 Fe1 Fe2 S2 167.76(15)
C2 Fe1 Fe2 S2 73.40(15)
C3 Fe1 Fe2 S2 -65.6(3)
S1 Fe1 Fe2 S2 -107.88(5)
C5 Fe2 P4 C15 54.32(18)
C4 Fe2 P4 C15 146.86(18)
S1 Fe2 P4 C15 -124.94(13)
S2 Fe2 P4 C15 -33.98(14)
Fe1 Fe2 P4 C15 -81.75(16)
C5 Fe2 P4 C9 -62.71(19)
C4 Fe2 P4 C9 29.83(18)
S1 Fe2 P4 C9 118.03(13)
S2 Fe2 P4 C9 -151.01(13)
Fe1 Fe2 P4 C9 161.22(14)
C5 Fe2 P4 C21 179.02(18)
C4 Fe2 P4 C21 -88.44(18)
S1 Fe2 P4 C21 -0.23(13)
S2 Fe2 P4 C21 90.73(13)
Fe1 Fe2 P4 C21 42.96(17)
C5 Fe2 S1 C8 -119.1(4)
C4 Fe2 S1 C8 152.7(2)
P4 Fe2 S1 C8 59.17(17)
S2 Fe2 S1 C8 -51.06(16)
Fe1 Fe2 S1 C8 -103.32(17)
C5 Fe2 S1 Fe1 -15.7(3)
C4 Fe2 S1 Fe1 -104.00(14)
P4 Fe2 S1 Fe1 162.48(4)
S2 Fe2 S1 Fe1 52.26(5)
C1 Fe1 S1 C8 -151.1(2)
C2 Fe1 S1 C8 112.6(5)
C3 Fe1 S1 C8 -51.2(2)
S2 Fe1 S1 C8 55.84(16)
Fe2 Fe1 S1 C8 108.57(15)
C1 Fe1 S1 Fe2 100.35(17)
C2 Fe1 S1 Fe2 4.1(5)
C3 Fe1 S1 Fe2 -159.73(17)
S2 Fe1 S1 Fe2 -52.73(3)
C1 Fe1 S2 C6 -137.4(3)
C2 Fe1 S2 C6 136.8(2)
C3 Fe1 S2 C6 40.6(2)
S1 Fe1 S2 C6 -57.80(16)
Fe2 Fe1 S2 C6 -110.37(16)
C1 Fe1 S2 Fe2 -27.1(3)
C2 Fe1 S2 Fe2 -112.84(15)
C3 Fe1 S2 Fe2 150.99(14)
S1 Fe1 S2 Fe2 52.56(4)
C5 Fe2 S2 C6 -151.9(2)
C4 Fe2 S2 C6 120.6(3)
P4 Fe2 S2 C6 -57.45(18)
S1 Fe2 S2 C6 50.83(17)
Fe1 Fe2 S2 C6 103.45(18)
C5 Fe2 S2 Fe1 104.61(13)
C4 Fe2 S2 Fe1 17.2(3)
P4 Fe2 S2 Fe1 -160.90(4)
S1 Fe2 S2 Fe1 -52.62(4)
C2 Fe1 C1 O1 14(13)
C3 Fe1 C1 O1 111(13)
S2 Fe1 C1 O1 -70(13)
S1 Fe1 C1 O1 -149(13)
Fe2 Fe1 C1 O1 -93(13)
C1 Fe1 C2 O2 164(15)
C3 Fe1 C2 O2 64(15)
S2 Fe1 C2 O2 -43(15)
S1 Fe1 C2 O2 -100(15)
Fe2 Fe1 C2 O2 -96(15)
C1 Fe1 C3 O3 -11(6)
C2 Fe1 C3 O3 82(6)
S2 Fe1 C3 O3 170(6)
S1 Fe1 C3 O3 -103(6)
Fe2 Fe1 C3 O3 -137(6)
C5 Fe2 C4 O4 -88(15)
P4 Fe2 C4 O4 177(100)
S1 Fe2 C4 O4 68(15)
S2 Fe2 C4 O4 -2(15)
Fe1 Fe2 C4 O4 13(15)
C4 Fe2 C5 O5 69(9)
P4 Fe2 C5 O5 164(9)
S1 Fe2 C5 O5 -18(9)
S2 Fe2 C5 O5 -85(9)
Fe1 Fe2 C5 O5 -31(9)
Fe1 S2 C6 C7 68.6(4)
Fe2 S2 C6 C7 -6.3(4)
S2 C6 C7 C8 -61.5(5)
C6 C7 C8 S1 60.8(5)
Fe2 S1 C8 C7 8.2(4)
Fe1 S1 C8 C7 -65.8(4)
C15 P4 C9 C10 122.5(3)
C21 P4 C9 C10 16.8(4)
Fe2 P4 C9 C10 -109.4(3)
C15 P4 C9 C14 -59.3(3)
C21 P4 C9 C14 -165.0(3)
Fe2 P4 C9 C14 68.7(3)
C14 C9 C10 C11 0.8(6)
P4 C9 C10 C11 179.0(4)
C9 C10 C11 C12 0.2(7)
C10 C11 C12 C13 -1.1(7)
C11 C12 C13 C14 1.1(6)
C12 C13 C14 C9 -0.1(6)
C10 C9 C14 C13 -0.8(6)
P4 C9 C14 C13 -179.1(3)
C9 P4 C15 C20 144.5(3)
C21 P4 C15 C20 -109.3(3)
Fe2 P4 C15 C20 22.0(4)
C9 P4 C15 C16 -37.2(3)
C21 P4 C15 C16 69.0(3)
Fe2 P4 C15 C16 -159.6(3)
C20 C15 C16 C17 2.0(6)
P4 C15 C16 C17 -176.4(3)
C15 C16 C17 C18 -1.1(6)
C16 C17 C18 C19 0.1(7)
C17 C18 C19 C20 -0.1(8)
C16 C15 C20 C19 -2.0(6)
P4 C15 C20 C19 176.4(4)
C18 C19 C20 C15 1.1(8)
C15 P4 C21 C22 0.3(3)
C9 P4 C21 C22 104.6(3)
Fe2 P4 C21 C22 -132.8(3)
C15 P4 C21 C26 179.8(3)
C9 P4 C21 C26 -75.9(3)
Fe2 P4 C21 C26 46.8(3)
C26 C21 C22 C23 1.0(6)
P4 C21 C22 C23 -179.5(3)
C21 C22 C23 C24 0.2(6)
C22 C23 C24 C25 -1.0(6)
C22 C23 C24 C27 178.7(4)
C23 C24 C25 C26 0.6(6)
C27 C24 C25 C26 -179.2(4)
C24 C25 C26 C21 0.7(6)
C22 C21 C26 C25 -1.5(6)
P4 C21 C26 C25 179.0(3)
C23 C24 C27 O6 177.2(5)
C25 C24 C27 O6 -3.0(7)
